data_4069665
loop_
_publ_author_name
'Renfrew, Anna K.'
'Phillips, Andrew D.'
'Tapavicza, Enrico'
'Scopelliti, Rosario'
'Rothlisberger, Ursula'
'Dyson, Paul J.'

_publ_section_title
;
 Tuning the Efficacy of Ruthenium(II)-Arene (RAPTA) Antitumor Compounds
 with Fluorinated Arene Ligands
;
_journal_issue 17
_journal_name_full Organometallics
_journal_page_first 5061
_journal_paper_doi 10.1021/om900345n
_journal_volume 28
_journal_year 2009
_chemical_formula_moiety 'C14 H17 F Ru'
_chemical_formula_sum 'C14 H17 F Ru'
_chemical_formula_weight 305.35
_chemical_name_common C6H5FRuCOD
_chemical_name_systematic
; 
 ? 
;
_space_group_IT_number 15
_symmetry_cell_setting monoclinic
_symmetry_space_group_name_Hall '-C 2yc'
_symmetry_space_group_name_H-M 'C 1 2/c 1'
_atom_sites_solution_hydrogens geom
_atom_sites_solution_primary direct
_atom_sites_solution_secondary difmap
_audit_creation_method SHELXL-97
_cell_angle_alpha 90.00
_cell_angle_beta 101.82(3)
_cell_angle_gamma 90.00
_cell_formula_units_Z 16
_cell_length_a 23.552(5)
_cell_length_b 8.1761(16)
_cell_length_c 24.319(5)
_cell_measurement_reflns_used 179
_cell_measurement_temperature 100(2)
_cell_measurement_theta_max 21.165
_cell_measurement_theta_min 3.551
_cell_volume 4583.7(17)
_computing_cell_refinement 'Dirax/lsq (Duisenberg & Schreurs, 1989-2000)'
_computing_data_collection 'Collect (Nonius BV, 1997-2000)'
_computing_data_reduction 'EvalCCD (Duisenberg & Schreurs 1990-2000)'
_computing_molecular_graphics 'PLATON (Spek, 2005)'
_computing_publication_material 'WINGX (Farrugia, 1999)'
_computing_structure_refinement 'SHELXL-97 (Sheldrick, 1997)'
_computing_structure_solution 'SHELXS-97 (Sheldrick, 1990)'
_diffrn_ambient_temperature 100(2)
_diffrn_detector 'Bruker Apex II CCD'
_diffrn_detector_area_resol_mean 9
_diffrn_measured_fraction_theta_full 0.998
_diffrn_measured_fraction_theta_max 0.998
_diffrn_measurement_device_type 'Bruker-Nonus KappaCCD'
_diffrn_measurement_method '/F and /W scans'
_diffrn_radiation_monochromator graphite
_diffrn_radiation_source 'Nonus (Mo) X-ray Source'
_diffrn_radiation_type MoK\a
_diffrn_radiation_wavelength 0.71073
_diffrn_reflns_av_R_equivalents 0.0296
_diffrn_reflns_av_sigmaI/netI 0.0138
_diffrn_reflns_limit_h_max 28
_diffrn_reflns_limit_h_min -28
_diffrn_reflns_limit_k_max 9
_diffrn_reflns_limit_k_min -9
_diffrn_reflns_limit_l_max 28
_diffrn_reflns_limit_l_min -28
_diffrn_reflns_number 44739
_diffrn_reflns_theta_full 25.00
_diffrn_reflns_theta_max 25.00
_diffrn_reflns_theta_min 3.42
_diffrn_source 'Enraf Nonius FR590'
_exptl_absorpt_coefficient_mu 1.349
_exptl_absorpt_correction_T_max 0.743
_exptl_absorpt_correction_T_min 0.609
_exptl_absorpt_correction_type multi-scan
_exptl_absorpt_process_details
;
SADABS 2.03 (Bruker, 2001)
 R.H. Blessing, Acta Cryst. (1995), a51, 33-38
;
_exptl_crystal_colour yellow
_exptl_crystal_density_diffrn 1.770
_exptl_crystal_density_method 'not measured'
_exptl_crystal_description block
_exptl_crystal_F_000 2464
_exptl_crystal_size_max 0.468
_exptl_crystal_size_mid 0.320
_exptl_crystal_size_min 0.220
_refine_diff_density_max 0.789
_refine_diff_density_min -1.096
_refine_diff_density_rms 0.119
_refine_ls_extinction_method none
_refine_ls_goodness_of_fit_ref 1.505
_refine_ls_hydrogen_treatment constr
_refine_ls_matrix_type full
_refine_ls_number_parameters 309
_refine_ls_number_reflns 4025
_refine_ls_number_restraints 66
_refine_ls_restrained_S_all 1.530
_refine_ls_R_factor_all 0.0367
_refine_ls_R_factor_gt 0.0351
_refine_ls_shift/su_max 0.001
_refine_ls_shift/su_mean 0.000
_refine_ls_structure_factor_coef Fsqd
_refine_ls_weighting_details 'calc w=1/[\s^2^(Fo^2^)+(0.0000P)^2^+48.6562P] where P=(Fo^2^+2Fc^2^)/3'
_refine_ls_weighting_scheme calc
_refine_ls_wR_factor_gt 0.0832
_refine_ls_wR_factor_ref 0.0836
_reflns_number_gt 3887
_reflns_number_total 4025
_reflns_threshold_expression I>2\s(I)
_cod_data_source_file om900345n_si_001.cif
_cod_data_source_block pd480
_cod_depositor_comments
;
The following automatic conversions were performed:

'_symmetry_cell_setting' value 'Monoclinic' changed to 'monoclinic'
according to /home/saulius/struct/CIF-dictionaries/cif_core.dic
dictionary named 'cif_core.dic' version 2.4.2 from 2011-04-26.

Automatic conversion script
Id: cif_fix_values 1715 2011-07-08 13:25:40Z adriana 
;
_cod_original_cell_volume 4583.5(16)
_cod_original_sg_symbol_H-M 'C 2 / c'
_cod_database_code 4069665

loop_
_symmetry_equiv_pos_as_xyz
'x, y, z'
'-x, y, -z+1/2'
'x+1/2, y+1/2, z'
'-x+1/2, y+1/2, -z+1/2'
'-x, -y, -z'
'x, -y, z-1/2'
'-x+1/2, -y+1/2, -z'
'x+1/2, -y+1/2, z-1/2'

loop_
_atom_site_label
_atom_site_type_symbol
_atom_site_fract_x
_atom_site_fract_y
_atom_site_fract_z
_atom_site_U_iso_or_equiv
_atom_site_adp_type
_atom_site_occupancy
_atom_site_symmetry_multiplicity
_atom_site_calc_flag
_atom_site_refinement_flags
_atom_site_disorder_assembly
_atom_site_disorder_group
Ru1 Ru 0.123872(16) 0.41232(5) 0.180536(15) 0.00959(11) Uani 1 1 d . A .
Ru2 Ru 0.371072(17) 0.71028(5) 0.064687(16) 0.01330(11) Uani 1 1 d . B .
F1A F 0.2141(3) 0.1803(9) 0.1276(3) 0.035(2) Uani 0.486(10) 1 d P A 1
F1B F 0.0286(3) 0.1715(9) 0.2213(3) 0.035(2) Uani 0.514(10) 1 d P A 2
F2A F 0.4598(2) 0.9669(6) 0.0245(2) 0.0357(16) Uani 0.703(10) 1 d P B 3
F2B F 0.2706(4) 0.9375(12) 0.1025(5) 0.025(3) Uani 0.297(10) 1 d P B 4
C1 C 0.1640(3) 0.1999(7) 0.1414(2) 0.0252(11) Uani 1 1 d U . .
H1 H 0.1967 0.1910 0.1243 0.030 Uiso 0.514(10) 1 calc PR A 2
C2 C 0.1719(3) 0.1795(7) 0.2002(3) 0.0313(12) Uani 1 1 d U A .
H2 H 0.2099 0.1717 0.2226 0.038 Uiso 1 1 calc R . .
C3 C 0.1231(3) 0.1707(7) 0.2255(3) 0.0331(12) Uani 1 1 d U . .
H3 H 0.1272 0.1508 0.2646 0.040 Uiso 1 1 calc R A .
C4 C 0.0688(3) 0.1922(7) 0.1912(3) 0.0317(12) Uani 1 1 d U A .
H4 H 0.0354 0.1791 0.2070 0.038 Uiso 0.486(10) 1 calc PR A 1
C5 C 0.0612(3) 0.2328(6) 0.1337(3) 0.0260(11) Uani 1 1 d U . .
H5 H 0.0238 0.2600 0.1127 0.031 Uiso 1 1 calc R A .
C6 C 0.1099(2) 0.2327(6) 0.1077(2) 0.0208(10) Uani 1 1 d U A .
H6 H 0.1057 0.2541 0.0687 0.025 Uiso 1 1 calc R . .
C7 C 0.1790(2) 0.5606(6) 0.2429(2) 0.0149(10) Uani 1 1 d . . .
H7 H 0.2053 0.4962 0.2727 0.018 Uiso 1 1 calc R A .
C8 C 0.1980(2) 0.5688(6) 0.1907(2) 0.0190(11) Uani 1 1 d . A .
H8 H 0.2353 0.5103 0.1907 0.023 Uiso 1 1 calc R . .
C9 C 0.1881(3) 0.7194(7) 0.1528(2) 0.0291(14) Uani 1 1 d . . .
H9A H 0.2121 0.8107 0.1716 0.035 Uiso 1 1 calc R A .
H9B H 0.2008 0.6951 0.1173 0.035 Uiso 1 1 calc R . .
C10 C 0.1246(3) 0.7721(7) 0.1393(2) 0.0271(13) Uani 1 1 d . A .
H10A H 0.1187 0.8595 0.1657 0.033 Uiso 1 1 calc R . .
H10B H 0.1154 0.8184 0.1008 0.033 Uiso 1 1 calc R . .
C11 C 0.0829(2) 0.6320(6) 0.1430(2) 0.0177(11) Uani 1 1 d . . .
H11 H 0.0529 0.6137 0.1080 0.021 Uiso 1 1 calc R A .
C12 C 0.0637(2) 0.5969(7) 0.1939(2) 0.0183(11) Uani 1 1 d . A .
H12 H 0.0227 0.5579 0.1878 0.022 Uiso 1 1 calc R . .
C13 C 0.0831(2) 0.6954(7) 0.2482(2) 0.0205(11) Uani 1 1 d . . .
H13A H 0.0675 0.6434 0.2788 0.025 Uiso 1 1 calc R A .
H13B H 0.0669 0.8075 0.2427 0.025 Uiso 1 1 calc R . .
C14 C 0.1496(2) 0.7049(6) 0.2653(2) 0.0170(11) Uani 1 1 d . A .
H14A H 0.1630 0.8078 0.2507 0.020 Uiso 1 1 calc R . .
H14B H 0.1612 0.7072 0.3068 0.020 Uiso 1 1 calc R . .
C15 C 0.4131(2) 0.9433(6) 0.0421(3) 0.0282(13) Uani 1 1 d U . .
H15 H 0.4470 0.9635 0.0278 0.034 Uiso 0.297(10) 1 calc PR B 4
C16 C 0.3603(2) 0.9145(6) 0.0037(2) 0.0232(11) Uani 1 1 d U B .
H16 H 0.3597 0.9024 -0.0353 0.028 Uiso 1 1 calc R . .
C17 C 0.3078(2) 0.9039(7) 0.0240(2) 0.0255(11) Uani 1 1 d U . .
H17 H 0.2716 0.8910 -0.0012 0.031 Uiso 1 1 calc R B .
C18 C 0.3111(3) 0.9129(8) 0.0823(3) 0.0308(12) Uani 1 1 d U B .
H18 H 0.2763 0.9132 0.0965 0.037 Uiso 0.703(10) 1 calc PR B 3
C19 C 0.3657(3) 0.9215(7) 0.1207(3) 0.0321(12) Uani 1 1 d U . .
H19 H 0.3675 0.9126 0.1599 0.039 Uiso 1 1 calc R B .
C20 C 0.4171(3) 0.9431(7) 0.1002(3) 0.0323(14) Uani 1 1 d U B .
H20 H 0.4535 0.9571 0.1252 0.039 Uiso 1 1 calc R . .
C21 C 0.4152(2) 0.5454(6) 0.0193(2) 0.0150(10) Uani 1 1 d . . .
H21 H 0.4311 0.5989 -0.0113 0.018 Uiso 1 1 calc R B .
C22 C 0.3543(2) 0.5139(6) 0.0047(2) 0.0133(10) Uani 1 1 d . B .
H22 H 0.3356 0.5497 -0.0342 0.016 Uiso 1 1 calc R . .
C23 C 0.3271(2) 0.3613(6) 0.0244(2) 0.0199(11) Uani 1 1 d . . .
H23A H 0.3558 0.2712 0.0293 0.024 Uiso 1 1 calc R B .
H23B H 0.2934 0.3278 -0.0049 0.024 Uiso 1 1 calc R . .
C24 C 0.3071(2) 0.3882(7) 0.0799(2) 0.0226(12) Uani 1 1 d . B .
H24A H 0.2652 0.4155 0.0717 0.027 Uiso 1 1 calc R . .
H24B H 0.3122 0.2855 0.1019 0.027 Uiso 1 1 calc R . .
C25 C 0.3406(2) 0.5250(7) 0.1148(2) 0.0189(11) Uani 1 1 d . . .
H25 H 0.3209 0.5699 0.1443 0.023 Uiso 1 1 calc R B .
C26 C 0.4025(2) 0.5315(7) 0.1297(2) 0.0184(11) Uani 1 1 d . B .
H26 H 0.4180 0.5799 0.1675 0.022 Uiso 1 1 calc R . .
C27 C 0.4403(2) 0.3956(7) 0.1129(2) 0.0206(11) Uani 1 1 d . . .
H27A H 0.4186 0.2911 0.1097 0.025 Uiso 1 1 calc R B .
H27B H 0.4756 0.3828 0.1427 0.025 Uiso 1 1 calc R . .
C28 C 0.4582(2) 0.4323(6) 0.0566(2) 0.0189(11) Uani 1 1 d . B .
H28A H 0.4970 0.4837 0.0641 0.023 Uiso 1 1 calc R . .
H28B H 0.4608 0.3282 0.0364 0.023 Uiso 1 1 calc R . .

loop_
_atom_site_aniso_label
_atom_site_aniso_U_11
_atom_site_aniso_U_22
_atom_site_aniso_U_33
_atom_site_aniso_U_23
_atom_site_aniso_U_13
_atom_site_aniso_U_12
Ru1 0.01016(19) 0.00759(19) 0.01061(19) -0.00076(15) 0.00119(14) -0.00032(15)
Ru2 0.0139(2) 0.0117(2) 0.0130(2) -0.00369(16) -0.00030(15) 0.00222(16)
F1A 0.021(4) 0.035(4) 0.057(5) -0.008(4) 0.027(3) -0.001(3)
F1B 0.032(4) 0.033(4) 0.047(4) -0.009(3) 0.025(3) -0.010(3)
F2A 0.029(3) 0.024(3) 0.059(4) -0.002(2) 0.022(2) -0.005(2)
F2B 0.021(6) 0.010(6) 0.052(7) -0.001(5) 0.023(5) 0.004(4)
C1 0.028(2) 0.012(2) 0.035(2) -0.011(2) 0.007(2) 0.001(2)
C2 0.040(3) 0.010(2) 0.036(3) -0.005(2) -0.010(2) 0.009(2)
C3 0.061(3) 0.011(2) 0.028(2) -0.006(2) 0.010(2) -0.003(2)
C4 0.046(3) 0.015(2) 0.041(3) -0.011(2) 0.026(2) -0.012(2)
C5 0.026(2) 0.011(2) 0.039(3) -0.012(2) 0.001(2) -0.004(2)
C6 0.032(2) 0.008(2) 0.022(2) -0.0037(18) 0.004(2) -0.0001(19)
C7 0.016(3) 0.009(2) 0.017(2) -0.005(2) -0.002(2) -0.003(2)
C8 0.015(3) 0.017(3) 0.024(3) -0.006(2) 0.004(2) -0.006(2)
C9 0.044(4) 0.024(3) 0.022(3) -0.009(2) 0.013(3) -0.022(3)
C10 0.057(4) 0.011(3) 0.014(3) 0.004(2) 0.008(3) 0.000(3)
C11 0.028(3) 0.006(2) 0.015(2) -0.0025(19) -0.006(2) 0.007(2)
C12 0.013(2) 0.018(3) 0.023(3) -0.007(2) 0.001(2) 0.003(2)
C13 0.025(3) 0.018(3) 0.020(3) -0.007(2) 0.007(2) 0.003(2)
C14 0.028(3) 0.010(2) 0.011(2) -0.002(2) 0.002(2) -0.004(2)
C15 0.024(3) 0.004(2) 0.054(4) -0.002(2) 0.004(3) -0.003(2)
C16 0.031(3) 0.011(2) 0.024(2) 0.000(2) -0.002(2) 0.000(2)
C17 0.025(2) 0.015(2) 0.031(2) -0.005(2) -0.005(2) 0.005(2)
C18 0.033(3) 0.024(2) 0.034(3) -0.009(2) 0.002(2) 0.014(2)
C19 0.040(3) 0.020(2) 0.031(3) -0.013(2) -0.005(2) 0.014(2)
C20 0.034(3) 0.013(3) 0.040(3) -0.014(2) -0.015(2) 0.008(2)
C21 0.021(3) 0.008(2) 0.017(2) -0.003(2) 0.008(2) -0.003(2)
C22 0.021(3) 0.009(2) 0.010(2) -0.0010(19) 0.0024(19) -0.003(2)
C23 0.019(3) 0.015(3) 0.022(3) 0.000(2) -0.002(2) -0.007(2)
C24 0.021(3) 0.022(3) 0.024(3) 0.015(2) 0.002(2) -0.005(2)
C25 0.021(3) 0.026(3) 0.012(2) 0.004(2) 0.006(2) 0.004(2)
C26 0.021(3) 0.024(3) 0.009(2) -0.002(2) 0.000(2) 0.001(2)
C27 0.019(3) 0.019(3) 0.021(3) 0.004(2) -0.002(2) 0.005(2)
C28 0.018(3) 0.014(3) 0.024(3) -0.007(2) 0.004(2) 0.001(2)

loop_
_atom_type_symbol
_atom_type_description
_atom_type_scat_dispersion_real
_atom_type_scat_dispersion_imag
_atom_type_scat_source
C C 0.0033 0.0016 'International Tables Vol C Tables 4.2.6.8 and 6.1.1.4'
H H 0.0000 0.0000 'International Tables Vol C Tables 4.2.6.8 and 6.1.1.4'
F F 0.0171 0.0103 'International Tables Vol C Tables 4.2.6.8 and 6.1.1.4'
Ru Ru -1.2594 0.8363 'International Tables Vol C Tables 4.2.6.8 and 6.1.1.4'

loop_
_geom_angle_atom_site_label_1
_geom_angle_atom_site_label_2
_geom_angle_atom_site_label_3
_geom_angle
C8 Ru1 C12 96.4(2)
C8 Ru1 C11 80.4(2)
C12 Ru1 C11 38.9(2)
C8 Ru1 C7 38.94(19)
C12 Ru1 C7 79.57(19)
C11 Ru1 C7 88.98(19)
C8 Ru1 C2 96.9(2)
C12 Ru1 C2 153.9(2)
C11 Ru1 C2 166.8(2)
C7 Ru1 C2 97.1(2)
C8 Ru1 C5 153.6(2)
C12 Ru1 C5 98.8(2)
C11 Ru1 C5 98.1(2)
C7 Ru1 C5 166.5(2)
C2 Ru1 C5 78.4(2)
C8 Ru1 C3 123.7(2)
C12 Ru1 C3 118.1(2)
C11 Ru1 C3 152.5(2)
C7 Ru1 C3 102.4(2)
C2 Ru1 C3 36.8(2)
C5 Ru1 C3 66.4(2)
C8 Ru1 C4 159.4(2)
C12 Ru1 C4 97.5(2)
C11 Ru1 C4 119.6(2)
C7 Ru1 C4 130.0(2)
C2 Ru1 C4 64.7(2)
C5 Ru1 C4 36.7(2)
C3 Ru1 C4 35.7(2)
C8 Ru1 C6 117.5(2)
C12 Ru1 C6 125.4(2)
C11 Ru1 C6 103.18(19)
C7 Ru1 C6 151.85(19)
C2 Ru1 C6 66.4(2)
C5 Ru1 C6 36.8(2)
C3 Ru1 C6 78.3(2)
C4 Ru1 C6 65.2(2)
C8 Ru1 C1 96.1(2)
C12 Ru1 C1 161.1(2)
C11 Ru1 C1 130.4(2)
C7 Ru1 C1 118.7(2)
C2 Ru1 C1 36.6(2)
C5 Ru1 C1 64.6(2)
C3 Ru1 C1 65.2(2)
C4 Ru1 C1 74.8(2)
C6 Ru1 C1 35.7(2)
C21 Ru2 C22 38.92(19)
C21 Ru2 C25 95.84(19)
C22 Ru2 C25 79.81(19)
C21 Ru2 C26 79.74(19)
C22 Ru2 C26 88.82(19)
C25 Ru2 C26 38.57(19)
C21 Ru2 C16 97.5(2)
C22 Ru2 C16 97.37(18)
C25 Ru2 C16 154.5(2)
C26 Ru2 C16 166.5(2)
C21 Ru2 C19 154.3(2)
C22 Ru2 C19 166.3(2)
C25 Ru2 C19 97.6(2)
C26 Ru2 C19 97.5(2)
C16 Ru2 C19 79.1(2)
C21 Ru2 C17 124.2(2)
C22 Ru2 C17 102.29(19)
C25 Ru2 C17 118.3(2)
C26 Ru2 C17 152.6(2)
C16 Ru2 C17 37.1(2)
C19 Ru2 C17 66.9(2)
C21 Ru2 C15 97.0(2)
C22 Ru2 C15 119.4(2)
C25 Ru2 C15 160.0(2)
C26 Ru2 C15 130.0(2)
C16 Ru2 C15 36.8(2)
C19 Ru2 C15 65.0(2)
C17 Ru2 C15 65.5(2)
C21 Ru2 C18 160.4(2)
C22 Ru2 C18 129.5(2)
C25 Ru2 C18 96.5(2)
C26 Ru2 C18 119.1(2)
C16 Ru2 C18 65.6(2)
C19 Ru2 C18 37.0(2)
C17 Ru2 C18 36.2(2)
C15 Ru2 C18 75.7(2)
C21 Ru2 C20 118.6(2)
C22 Ru2 C20 152.9(2)
C25 Ru2 C20 124.2(2)
C26 Ru2 C20 102.9(2)
C16 Ru2 C20 66.6(2)
C19 Ru2 C20 36.6(2)
C17 Ru2 C20 78.5(2)
C15 Ru2 C20 35.9(2)
C18 Ru2 C20 65.5(2)
F1A C1 C6 129.8(6)
F1A C1 C2 107.9(6)
C6 C1 C2 122.3(5)
F1A C1 Ru1 132.7(5)
C6 C1 Ru1 72.0(3)
C2 C1 Ru1 69.4(3)
F1A C1 H1 11.0
C6 C1 H1 118.9
C2 C1 H1 118.9
Ru1 C1 H1 133.2
C1 C2 C3 119.7(6)
C1 C2 Ru1 74.0(3)
C3 C2 Ru1 73.3(3)
C1 C2 H2 120.2
C3 C2 H2 120.2
Ru1 C2 H2 124.1
C4 C3 C2 117.7(6)
C4 C3 Ru1 72.3(4)
C2 C3 Ru1 69.9(3)
C4 C3 H3 121.2
C2 C3 H3 121.2
Ru1 C3 H3 128.7
F1B C4 C3 109.1(6)
F1B C4 C5 128.2(7)
C3 C4 C5 122.7(6)
F1B C4 Ru1 131.1(5)
C3 C4 Ru1 72.0(3)
C5 C4 Ru1 70.1(3)
F1B C4 H4 9.6
C3 C4 H4 118.7
C5 C4 H4 118.7
Ru1 C4 H4 132.6
C4 C5 C6 119.4(5)
C4 C5 Ru1 73.3(3)
C6 C5 Ru1 73.5(3)
C4 C5 H5 120.3
C6 C5 H5 120.3
Ru1 C5 H5 124.5
C1 C6 C5 117.5(5)
C1 C6 Ru1 72.3(3)
C5 C6 Ru1 69.7(3)
C1 C6 H6 121.2
C5 C6 H6 121.2
Ru1 C6 H6 128.9
C8 C7 C14 121.9(4)
C8 C7 Ru1 69.8(3)
C14 C7 Ru1 115.7(3)
C8 C7 H7 114.1
C14 C7 H7 114.1
Ru1 C7 H7 114.1
C7 C8 C9 122.5(5)
C7 C8 Ru1 71.3(3)
C9 C8 Ru1 113.2(4)
C7 C8 H8 114.3
C9 C8 H8 114.3
Ru1 C8 H8 114.3
C10 C9 C8 112.3(4)
C10 C9 H9A 109.1
C8 C9 H9A 109.1
C10 C9 H9B 109.1
C8 C9 H9B 109.1
H9A C9 H9B 107.9
C11 C10 C9 112.9(4)
C11 C10 H10A 109.0
C9 C10 H10A 109.0
C11 C10 H10B 109.0
C9 C10 H10B 109.0
H10A C10 H10B 107.8
C12 C11 C10 121.6(4)
C12 C11 Ru1 70.1(3)
C10 C11 Ru1 114.5(4)
C12 C11 H11 114.4
C10 C11 H11 114.4
Ru1 C11 H11 114.4
C11 C12 C13 123.3(5)
C11 C12 Ru1 71.0(3)
C13 C12 Ru1 114.3(3)
C11 C12 H12 113.7
C13 C12 H12 113.7
Ru1 C12 H12 113.7
C12 C13 C14 111.4(4)
C12 C13 H13A 109.3
C14 C13 H13A 109.3
C12 C13 H13B 109.3
C14 C13 H13B 109.3
H13A C13 H13B 108.0
C7 C14 C13 112.2(4)
C7 C14 H14A 109.2
C13 C14 H14A 109.2
C7 C14 H14B 109.2
C13 C14 H14B 109.2
H14A C14 H14B 107.9
F2A C15 C20 117.0(6)
F2A C15 C16 120.5(6)
C20 C15 C16 122.5(6)
F2A C15 Ru2 131.2(4)
C20 C15 Ru2 72.3(3)
C16 C15 Ru2 69.6(3)
F2A C15 H15 2.3
C20 C15 H15 118.8
C16 C15 H15 118.8
Ru2 C15 H15 132.6
C15 C16 C17 119.3(5)
C15 C16 Ru2 73.6(3)
C17 C16 Ru2 73.1(3)
C15 C16 H16 120.4
C17 C16 H16 120.4
Ru2 C16 H16 124.5
C18 C17 C16 118.4(5)
C18 C17 Ru2 72.6(3)
C16 C17 Ru2 69.7(3)
C18 C17 H17 120.8
C16 C17 H17 120.8
Ru2 C17 H17 129.1
F2B C18 C17 123.3(8)
F2B C18 C19 114.8(8)
C17 C18 C19 121.0(6)
F2B C18 Ru2 142.4(7)
C17 C18 Ru2 71.3(3)
C19 C18 Ru2 69.3(3)
F2B C18 H18 10.4
C17 C18 H18 119.5
C19 C18 H18 119.5
Ru2 C18 H18 133.2
C20 C19 C18 120.0(6)
C20 C19 Ru2 73.8(3)
C18 C19 Ru2 73.6(3)
C20 C19 H19 120.0
C18 C19 H19 120.0
Ru2 C19 H19 124.1
C15 C20 C19 118.1(5)
C15 C20 Ru2 71.8(3)
C19 C20 Ru2 69.6(3)
C15 C20 H20 121.0
C19 C20 H20 121.0
Ru2 C20 H20 130.0
C22 C21 C28 123.3(4)
C22 C21 Ru2 70.9(3)
C28 C21 Ru2 114.1(3)
C22 C21 H21 113.8
C28 C21 H21 113.8
Ru2 C21 H21 113.8
C21 C22 C23 122.3(4)
C21 C22 Ru2 70.1(3)
C23 C22 Ru2 115.3(3)
C21 C22 H22 114.0
C23 C22 H22 114.0
Ru2 C22 H22 114.0
C22 C23 C24 112.6(4)
C22 C23 H23A 109.1
C24 C23 H23A 109.1
C22 C23 H23B 109.1
C24 C23 H23B 109.1
H23A C23 H23B 107.8
C25 C24 C23 112.2(4)
C25 C24 H24A 109.2
C23 C24 H24A 109.2
C25 C24 H24B 109.2
C23 C24 H24B 109.2
H24A C24 H24B 107.9
C26 C25 C24 123.6(5)
C26 C25 Ru2 71.2(3)
C24 C25 Ru2 113.2(3)
C26 C25 H25 113.9
C24 C25 H25 113.9
Ru2 C25 H25 113.9
C25 C26 C27 121.6(5)
C25 C26 Ru2 70.3(3)
C27 C26 Ru2 115.1(3)
C25 C26 H26 114.2
C27 C26 H26 114.2
Ru2 C26 H26 114.2
C26 C27 C28 112.0(4)
C26 C27 H27A 109.2
C28 C27 H27A 109.2
C26 C27 H27B 109.2
C28 C27 H27B 109.2
H27A C27 H27B 107.9
C21 C28 C27 112.2(4)
C21 C28 H28A 109.2
C27 C28 H28A 109.2
C21 C28 H28B 109.2
C27 C28 H28B 109.2
H28A C28 H28B 107.9

loop_
_geom_bond_atom_site_label_1
_geom_bond_atom_site_label_2
_geom_bond_distance
Ru1 C8 2.137(5)
Ru1 C12 2.140(5)
Ru1 C11 2.151(5)
Ru1 C7 2.156(5)
Ru1 C2 2.216(5)
Ru1 C5 2.223(5)
Ru1 C3 2.260(6)
Ru1 C4 2.264(6)
Ru1 C6 2.273(5)
Ru1 C1 2.277(5)
Ru2 C21 2.141(5)
Ru2 C22 2.152(5)
Ru2 C25 2.157(5)
Ru2 C26 2.169(5)
Ru2 C16 2.213(5)
Ru2 C19 2.218(6)
Ru2 C17 2.258(6)
Ru2 C15 2.265(5)
Ru2 C18 2.275(6)
Ru2 C20 2.272(6)
F1A C1 1.301(8)
F1B C4 1.321(8)
F2A C15 1.274(7)
F2B C18 1.174(11)
C1 C6 1.394(8)
C1 C2 1.413(8)
C1 H1 0.9500
C2 C3 1.414(9)
C2 H2 0.9500
C3 C4 1.386(9)
C3 H3 0.9500
C4 C5 1.412(9)
C4 H4 0.9500
C5 C6 1.420(8)
C5 H5 0.9500
C6 H6 0.9500
C7 C8 1.431(7)
C7 C14 1.525(7)
C7 H7 1.0000
C8 C9 1.527(8)
C8 H8 1.0000
C9 C10 1.526(9)
C9 H9A 0.9900
C9 H9B 0.9900
C10 C11 1.524(8)
C10 H10A 0.9900
C10 H10B 0.9900
C11 C12 1.430(7)
C11 H11 1.0000
C12 C13 1.534(7)
C12 H12 1.0000
C13 C14 1.539(7)
C13 H13A 0.9900
C13 H13B 0.9900
C14 H14A 0.9900
C14 H14B 0.9900
C15 C20 1.397(9)
C15 C16 1.413(8)
C15 H15 0.9500
C16 C17 1.423(8)
C16 H16 0.9500
C17 C18 1.406(8)
C17 H17 0.9500
C18 C19 1.428(8)
C18 H18 0.9500
C19 C20 1.411(9)
C19 H19 0.9500
C20 H20 0.9500
C21 C22 1.430(7)
C21 C28 1.524(7)
C21 H21 1.0000
C22 C23 1.523(7)
C22 H22 1.0000
C23 C24 1.534(7)
C23 H23A 0.9900
C23 H23B 0.9900
C24 C25 1.524(8)
C24 H24A 0.9900
C24 H24B 0.9900
C25 C26 1.429(7)
C25 H25 1.0000
C26 C27 1.531(7)
C26 H26 1.0000
C27 C28 1.542(7)
C27 H27A 0.9900
C27 H27B 0.9900
C28 H28A 0.9900
C28 H28B 0.9900

loop_
_geom_torsion_atom_site_label_1
_geom_torsion_atom_site_label_2
_geom_torsion_atom_site_label_3
_geom_torsion_atom_site_label_4
_geom_torsion
C8 Ru1 C1 F1A -2.3(7)
C12 Ru1 C1 F1A 128.4(8)
C11 Ru1 C1 F1A 80.3(8)
C7 Ru1 C1 F1A -35.8(8)
C2 Ru1 C1 F1A -95.8(8)
C5 Ru1 C1 F1A 158.8(8)
C3 Ru1 C1 F1A -126.8(8)
C4 Ru1 C1 F1A -163.5(8)
C6 Ru1 C1 F1A 128.0(9)
C8 Ru1 C1 C6 -130.4(3)
C12 Ru1 C1 C6 0.4(8)
C11 Ru1 C1 C6 -47.8(4)
C7 Ru1 C1 C6 -163.9(3)
C2 Ru1 C1 C6 136.2(5)
C5 Ru1 C1 C6 30.8(3)
C3 Ru1 C1 C6 105.2(4)
C4 Ru1 C1 C6 68.5(4)
C8 Ru1 C1 C2 93.4(4)
C12 Ru1 C1 C2 -135.8(6)
C11 Ru1 C1 C2 176.0(3)
C7 Ru1 C1 C2 59.9(4)
C5 Ru1 C1 C2 -105.4(4)
C3 Ru1 C1 C2 -31.0(4)
C4 Ru1 C1 C2 -67.7(4)
C6 Ru1 C1 C2 -136.2(5)
F1A C1 C2 C3 -170.8(6)
C6 C1 C2 C3 8.3(8)
Ru1 C1 C2 C3 59.4(5)
F1A C1 C2 Ru1 129.8(5)
C6 C1 C2 Ru1 -51.1(5)
C8 Ru1 C2 C1 -90.9(4)
C12 Ru1 C2 C1 149.1(4)
C11 Ru1 C2 C1 -13.3(11)
C7 Ru1 C2 C1 -130.1(4)
C5 Ru1 C2 C1 62.8(4)
C3 Ru1 C2 C1 128.6(5)
C4 Ru1 C2 C1 98.7(4)
C6 Ru1 C2 C1 26.1(3)
C8 Ru1 C2 C3 140.5(4)
C12 Ru1 C2 C3 20.5(7)
C11 Ru1 C2 C3 -141.9(9)
C7 Ru1 C2 C3 101.2(4)
C5 Ru1 C2 C3 -65.9(4)
C4 Ru1 C2 C3 -29.9(3)
C6 Ru1 C2 C3 -102.5(4)
C1 Ru1 C2 C3 -128.6(5)
C1 C2 C3 C4 -3.6(8)
Ru1 C2 C3 C4 56.2(5)
C1 C2 C3 Ru1 -59.8(5)
C8 Ru1 C3 C4 -178.9(3)
C12 Ru1 C3 C4 60.6(4)
C11 Ru1 C3 C4 32.7(6)
C7 Ru1 C3 C4 145.3(3)
C2 Ru1 C3 C4 -129.5(5)
C5 Ru1 C3 C4 -26.8(3)
C6 Ru1 C3 C4 -63.5(3)
C1 Ru1 C3 C4 -98.6(4)
C8 Ru1 C3 C2 -49.4(4)
C12 Ru1 C3 C2 -169.9(3)
C11 Ru1 C3 C2 162.2(4)
C7 Ru1 C3 C2 -85.2(4)
C5 Ru1 C3 C2 102.6(4)
C4 Ru1 C3 C2 129.5(5)
C6 Ru1 C3 C2 66.0(3)
C1 Ru1 C3 C2 30.9(3)
C2 C3 C4 F1B 176.7(5)
Ru1 C3 C4 F1B -128.3(5)
C2 C3 C4 C5 -4.3(8)
Ru1 C3 C4 C5 50.6(5)
C2 C3 C4 Ru1 -55.0(5)
C8 Ru1 C4 F1B 102.6(9)
C12 Ru1 C4 F1B -29.3(8)
C11 Ru1 C4 F1B -63.4(8)
C7 Ru1 C4 F1B 53.4(8)
C2 Ru1 C4 F1B 130.7(8)
C5 Ru1 C4 F1B -123.9(9)
C3 Ru1 C4 F1B 99.9(8)
C6 Ru1 C4 F1B -154.9(8)
C1 Ru1 C4 F1B 168.4(8)
C8 Ru1 C4 C3 2.7(8)
C12 Ru1 C4 C3 -129.2(4)
C11 Ru1 C4 C3 -163.3(3)
C7 Ru1 C4 C3 -46.5(4)
C2 Ru1 C4 C3 30.8(3)
C5 Ru1 C4 C3 136.2(5)
C6 Ru1 C4 C3 105.2(4)
C1 Ru1 C4 C3 68.5(4)
C8 Ru1 C4 C5 -133.5(6)
C12 Ru1 C4 C5 94.6(4)
C11 Ru1 C4 C5 60.5(4)
C7 Ru1 C4 C5 177.3(3)
C2 Ru1 C4 C5 -105.4(4)
C3 Ru1 C4 C5 -136.2(5)
C6 Ru1 C4 C5 -31.0(3)
C1 Ru1 C4 C5 -67.7(4)
F1B C4 C5 C6 -173.4(6)
C3 C4 C5 C6 7.9(8)
Ru1 C4 C5 C6 59.3(4)
F1B C4 C5 Ru1 127.3(7)
C3 C4 C5 Ru1 -51.5(5)
C8 Ru1 C5 C4 145.0(5)
C12 Ru1 C5 C4 -90.8(4)
C11 Ru1 C5 C4 -130.2(4)
C7 Ru1 C5 C4 -9.0(10)
C2 Ru1 C5 C4 62.8(4)
C3 Ru1 C5 C4 26.2(4)
C6 Ru1 C5 C4 128.6(5)
C1 Ru1 C5 C4 98.7(4)
C8 Ru1 C5 C6 16.4(6)
C12 Ru1 C5 C6 140.6(3)
C11 Ru1 C5 C6 101.2(3)
C7 Ru1 C5 C6 -137.6(8)
C2 Ru1 C5 C6 -65.8(3)
C3 Ru1 C5 C6 -102.5(4)
C4 Ru1 C5 C6 -128.6(5)
C1 Ru1 C5 C6 -29.9(3)
F1A C1 C6 C5 174.2(6)
C2 C1 C6 C5 -4.7(8)
Ru1 C1 C6 C5 -54.7(4)
F1A C1 C6 Ru1 -131.1(7)
C2 C1 C6 Ru1 50.0(5)
C4 C5 C6 C1 -3.2(7)
Ru1 C5 C6 C1 56.0(4)
C4 C5 C6 Ru1 -59.2(4)
C8 Ru1 C6 C1 58.7(4)
C12 Ru1 C6 C1 -179.8(3)
C11 Ru1 C6 C1 144.6(3)
C7 Ru1 C6 C1 31.1(6)
C2 Ru1 C6 C1 -26.8(4)
C5 Ru1 C6 C1 -129.5(5)
C3 Ru1 C6 C1 -63.5(4)
C4 Ru1 C6 C1 -98.6(4)
C8 Ru1 C6 C5 -171.9(3)
C12 Ru1 C6 C5 -50.4(4)
C11 Ru1 C6 C5 -85.9(4)
C7 Ru1 C6 C5 160.6(4)
C2 Ru1 C6 C5 102.7(4)
C3 Ru1 C6 C5 66.0(4)
C4 Ru1 C6 C5 30.9(3)
C1 Ru1 C6 C5 129.5(5)
C12 Ru1 C7 C8 -114.0(3)
C11 Ru1 C7 C8 -76.0(3)
C2 Ru1 C7 C8 92.2(3)
C5 Ru1 C7 C8 161.9(8)
C3 Ru1 C7 C8 129.2(3)
C4 Ru1 C7 C8 154.9(3)
C6 Ru1 C7 C8 40.8(5)
C1 Ru1 C7 C8 60.9(4)
C8 Ru1 C7 C14 116.6(5)
C12 Ru1 C7 C14 2.6(4)
C11 Ru1 C7 C14 40.6(4)
C2 Ru1 C7 C14 -151.2(4)
C5 Ru1 C7 C14 -81.5(9)
C3 Ru1 C7 C14 -114.2(4)
C4 Ru1 C7 C14 -88.5(4)
C6 Ru1 C7 C14 157.3(4)
C1 Ru1 C7 C14 177.4(3)
C14 C7 C8 C9 -2.3(7)
Ru1 C7 C8 C9 106.0(5)
C14 C7 C8 Ru1 -108.4(4)
C12 Ru1 C8 C7 64.7(3)
C11 Ru1 C8 C7 100.4(3)
C2 Ru1 C8 C7 -92.7(3)
C5 Ru1 C8 C7 -170.7(4)
C3 Ru1 C8 C7 -65.5(4)
C4 Ru1 C8 C7 -67.3(7)
C6 Ru1 C8 C7 -159.7(3)
C1 Ru1 C8 C7 -129.6(3)
C12 Ru1 C8 C9 -53.4(4)
C11 Ru1 C8 C9 -17.7(4)
C7 Ru1 C8 C9 -118.1(5)
C2 Ru1 C8 C9 149.1(4)
C5 Ru1 C8 C9 71.2(6)
C3 Ru1 C8 C9 176.4(3)
C4 Ru1 C8 C9 174.5(5)
C6 Ru1 C8 C9 82.2(4)
C1 Ru1 C8 C9 112.3(4)
C7 C8 C9 C10 -53.1(7)
Ru1 C8 C9 C10 28.7(5)
C8 C9 C10 C11 -25.4(6)
C9 C10 C11 C12 91.6(6)
C9 C10 C11 Ru1 10.8(6)
C8 Ru1 C11 C12 -112.8(3)
C7 Ru1 C11 C12 -74.6(3)
C2 Ru1 C11 C12 167.8(9)
C5 Ru1 C11 C12 93.9(3)
C3 Ru1 C11 C12 41.0(6)
C4 Ru1 C11 C12 62.3(4)
C6 Ru1 C11 C12 131.1(3)
C1 Ru1 C11 C12 157.4(3)
C8 Ru1 C11 C10 3.8(4)
C12 Ru1 C11 C10 116.6(5)
C7 Ru1 C11 C10 42.0(4)
C2 Ru1 C11 C10 -75.6(10)
C5 Ru1 C11 C10 -149.5(4)
C3 Ru1 C11 C10 157.6(4)
C4 Ru1 C11 C10 178.9(3)
C6 Ru1 C11 C10 -112.4(4)
C1 Ru1 C11 C10 -86.0(4)
C10 C11 C12 C13 0.0(8)
Ru1 C11 C12 C13 107.1(5)
C10 C11 C12 Ru1 -107.2(5)
C8 Ru1 C12 C11 66.2(3)
C7 Ru1 C12 C11 101.5(3)
C2 Ru1 C12 C11 -173.7(4)
C5 Ru1 C12 C11 -92.1(3)
C3 Ru1 C12 C11 -159.9(3)
C4 Ru1 C12 C11 -129.1(3)
C6 Ru1 C12 C11 -64.2(4)
C1 Ru1 C12 C11 -64.5(7)
C8 Ru1 C12 C13 -52.6(4)
C11 Ru1 C12 C13 -118.7(5)
C7 Ru1 C12 C13 -17.3(4)
C2 Ru1 C12 C13 67.6(6)
C5 Ru1 C12 C13 149.2(4)
C3 Ru1 C12 C13 81.3(4)
C4 Ru1 C12 C13 112.2(4)
C6 Ru1 C12 C13 177.0(3)
C1 Ru1 C12 C13 176.7(5)
C11 C12 C13 C14 -53.6(7)
Ru1 C12 C13 C14 28.8(6)
C8 C7 C14 C13 93.5(6)
Ru1 C7 C14 C13 12.3(5)
C12 C13 C14 C7 -26.0(6)
C21 Ru2 C15 F2A -20.1(7)
C22 Ru2 C15 F2A -53.9(7)
C25 Ru2 C15 F2A 109.7(8)
C26 Ru2 C15 F2A 62.4(7)
C16 Ru2 C15 F2A -113.3(8)
C19 Ru2 C15 F2A 140.7(7)
C17 Ru2 C15 F2A -144.6(7)
C18 Ru2 C15 F2A 178.5(7)
C20 Ru2 C15 F2A 110.7(8)
C21 Ru2 C15 C20 -130.8(4)
C22 Ru2 C15 C20 -164.6(3)
C25 Ru2 C15 C20 -1.0(8)
C26 Ru2 C15 C20 -48.3(4)
C16 Ru2 C15 C20 136.0(5)
C19 Ru2 C15 C20 30.0(3)
C17 Ru2 C15 C20 104.7(4)
C18 Ru2 C15 C20 67.8(4)
C21 Ru2 C15 C16 93.2(3)
C22 Ru2 C15 C16 59.4(4)
C25 Ru2 C15 C16 -137.1(6)
C26 Ru2 C15 C16 175.7(3)
C19 Ru2 C15 C16 -106.0(4)
C17 Ru2 C15 C16 -31.3(3)
C18 Ru2 C15 C16 -68.2(3)
C20 Ru2 C15 C16 -136.0(5)
F2A C15 C16 C17 -174.1(5)
C20 C15 C16 C17 7.6(8)
Ru2 C15 C16 C17 59.2(5)
F2A C15 C16 Ru2 126.7(5)
C20 C15 C16 Ru2 -51.7(5)
C21 Ru2 C16 C15 -91.7(4)
C22 Ru2 C16 C15 -130.9(3)
C25 Ru2 C16 C15 147.3(4)
C26 Ru2 C16 C15 -14.3(10)
C19 Ru2 C16 C15 62.5(4)
C17 Ru2 C16 C15 128.4(5)
C18 Ru2 C16 C15 98.8(4)
C20 Ru2 C16 C15 26.3(3)
C21 Ru2 C16 C17 139.9(3)
C22 Ru2 C16 C17 100.6(3)
C25 Ru2 C16 C17 18.9(6)
C26 Ru2 C16 C17 -142.7(8)
C19 Ru2 C16 C17 -66.0(3)
C15 Ru2 C16 C17 -128.4(5)
C18 Ru2 C16 C17 -29.6(3)
C20 Ru2 C16 C17 -102.1(4)
C15 C16 C17 C18 -3.7(8)
Ru2 C16 C17 C18 55.8(5)
C15 C16 C17 Ru2 -59.5(4)
C21 Ru2 C17 C18 179.1(3)
C22 Ru2 C17 C18 143.7(4)
C25 Ru2 C17 C18 58.8(4)
C26 Ru2 C17 C18 31.7(6)
C16 Ru2 C17 C18 -130.3(5)
C19 Ru2 C17 C18 -27.5(4)
C15 Ru2 C17 C18 -99.3(4)
C20 Ru2 C17 C18 -64.0(4)
C21 Ru2 C17 C16 -50.5(4)
C22 Ru2 C17 C16 -86.0(3)
C25 Ru2 C17 C16 -170.9(3)
C26 Ru2 C17 C16 162.0(4)
C19 Ru2 C17 C16 102.9(4)
C15 Ru2 C17 C16 31.0(3)
C18 Ru2 C17 C16 130.3(5)
C20 Ru2 C17 C16 66.3(3)
C16 C17 C18 F2B 164.5(8)
Ru2 C17 C18 F2B -141.1(9)
C16 C17 C18 C19 -4.1(9)
Ru2 C17 C18 C19 50.3(5)
C16 C17 C18 Ru2 -54.4(5)
C21 Ru2 C18 F2B 118.5(12)
C22 Ru2 C18 F2B 72.0(12)
C25 Ru2 C18 F2B -10.1(12)
C26 Ru2 C18 F2B -43.3(12)
C16 Ru2 C18 F2B 151.0(12)
C19 Ru2 C18 F2B -104.2(13)
C17 Ru2 C18 F2B 120.6(13)
C15 Ru2 C18 F2B -171.4(12)
C20 Ru2 C18 F2B -134.8(12)
C21 Ru2 C18 C17 -2.1(9)
C22 Ru2 C18 C17 -48.6(5)
C25 Ru2 C18 C17 -130.7(4)
C26 Ru2 C18 C17 -163.9(3)
C16 Ru2 C18 C17 30.3(3)
C19 Ru2 C18 C17 135.2(6)
C15 Ru2 C18 C17 68.0(4)
C20 Ru2 C18 C17 104.6(4)
C21 Ru2 C18 C19 -137.4(6)
C22 Ru2 C18 C19 176.2(4)
C25 Ru2 C18 C19 94.1(4)
C26 Ru2 C18 C19 60.9(5)
C16 Ru2 C18 C19 -104.9(4)
C17 Ru2 C18 C19 -135.2(6)
C15 Ru2 C18 C19 -67.3(4)
C20 Ru2 C18 C19 -30.7(4)
F2B C18 C19 C20 -161.1(8)
C17 C18 C19 C20 8.5(9)
Ru2 C18 C19 C20 59.6(5)
F2B C18 C19 Ru2 139.3(8)
C17 C18 C19 Ru2 -51.1(5)
C21 Ru2 C19 C20 19.4(7)
C22 Ru2 C19 C20 -141.4(8)
C25 Ru2 C19 C20 140.4(4)
C26 Ru2 C19 C20 101.4(4)
C16 Ru2 C19 C20 -65.3(4)
C17 Ru2 C19 C20 -102.1(4)
C15 Ru2 C19 C20 -29.4(3)
C18 Ru2 C19 C20 -128.9(6)
C21 Ru2 C19 C18 148.4(5)
C22 Ru2 C19 C18 -12.5(11)
C25 Ru2 C19 C18 -90.7(4)
C26 Ru2 C19 C18 -129.6(4)
C16 Ru2 C19 C18 63.7(4)
C17 Ru2 C19 C18 26.9(4)
C15 Ru2 C19 C18 99.5(4)
C20 Ru2 C19 C18 128.9(6)
F2A C15 C20 C19 178.4(5)
C16 C15 C20 C19 -3.3(8)
Ru2 C15 C20 C19 -53.8(5)
F2A C15 C20 Ru2 -127.9(5)
C16 C15 C20 Ru2 50.5(5)
C18 C19 C20 C15 -4.7(8)
Ru2 C19 C20 C15 54.8(5)
C18 C19 C20 Ru2 -59.5(5)
C21 Ru2 C20 C15 58.9(4)
C22 Ru2 C20 C15 30.5(6)
C25 Ru2 C20 C15 179.6(3)
C26 Ru2 C20 C15 144.1(3)
C16 Ru2 C20 C15 -26.9(3)
C19 Ru2 C20 C15 -130.6(5)
C17 Ru2 C20 C15 -63.9(4)
C18 Ru2 C20 C15 -99.6(4)
C21 Ru2 C20 C19 -170.5(3)
C22 Ru2 C20 C19 161.1(4)
C25 Ru2 C20 C19 -49.8(4)
C26 Ru2 C20 C19 -85.3(4)
C16 Ru2 C20 C19 103.7(4)
C17 Ru2 C20 C19 66.6(4)
C15 Ru2 C20 C19 130.6(5)
C18 Ru2 C20 C19 31.0(4)
C25 Ru2 C21 C22 65.8(3)
C26 Ru2 C21 C22 101.0(3)
C16 Ru2 C21 C22 -92.4(3)
C19 Ru2 C21 C22 -172.9(5)
C17 Ru2 C21 C22 -64.4(3)
C15 Ru2 C21 C22 -129.5(3)
C18 Ru2 C21 C22 -62.9(7)
C20 Ru2 C21 C22 -159.9(3)
C22 Ru2 C21 C28 -118.8(5)
C25 Ru2 C21 C28 -53.0(4)
C26 Ru2 C21 C28 -17.8(4)
C16 Ru2 C21 C28 148.8(4)
C19 Ru2 C21 C28 68.3(6)
C17 Ru2 C21 C28 176.8(3)
C15 Ru2 C21 C28 111.7(4)
C18 Ru2 C21 C28 178.4(6)
C20 Ru2 C21 C28 81.4(4)
C28 C21 C22 C23 -1.2(7)
Ru2 C21 C22 C23 -108.1(4)
C28 C21 C22 Ru2 106.9(4)
C25 Ru2 C22 C21 -112.8(3)
C26 Ru2 C22 C21 -75.0(3)
C16 Ru2 C22 C21 92.9(3)
C19 Ru2 C22 C21 166.9(9)
C17 Ru2 C22 C21 130.2(3)
C15 Ru2 C22 C21 61.6(3)
C18 Ru2 C22 C21 157.2(3)
C20 Ru2 C22 C21 41.6(5)
C21 Ru2 C22 C23 117.2(5)
C25 Ru2 C22 C23 4.4(4)
C26 Ru2 C22 C23 42.1(4)
C16 Ru2 C22 C23 -149.9(4)
C19 Ru2 C22 C23 -75.9(10)
C17 Ru2 C22 C23 -112.6(4)
C15 Ru2 C22 C23 178.8(3)
C18 Ru2 C22 C23 -85.6(4)
C20 Ru2 C22 C23 158.8(4)
C21 C22 C23 C24 91.7(6)
Ru2 C22 C23 C24 10.1(6)
C22 C23 C24 C25 -25.2(6)
C23 C24 C25 C26 -53.1(7)
C23 C24 C25 Ru2 29.1(5)
C21 Ru2 C25 C26 65.5(3)
C22 Ru2 C25 C26 101.1(3)
C16 Ru2 C25 C26 -173.2(4)
C19 Ru2 C25 C26 -92.5(3)
C17 Ru2 C25 C26 -160.4(3)
C15 Ru2 C25 C26 -64.4(7)
C18 Ru2 C25 C26 -129.9(3)
C20 Ru2 C25 C26 -65.2(4)
C21 Ru2 C25 C24 -53.9(4)
C22 Ru2 C25 C24 -18.3(4)
C26 Ru2 C25 C24 -119.4(5)
C16 Ru2 C25 C24 67.4(6)
C19 Ru2 C25 C24 148.1(4)
C17 Ru2 C25 C24 80.2(4)
C15 Ru2 C25 C24 176.2(5)
C18 Ru2 C25 C24 110.8(4)
C20 Ru2 C25 C24 175.5(3)
C24 C25 C26 C27 -2.1(7)
Ru2 C25 C26 C27 -108.0(4)
C24 C25 C26 Ru2 105.9(5)
C21 Ru2 C26 C25 -113.1(3)
C22 Ru2 C26 C25 -75.0(3)
C16 Ru2 C26 C25 167.4(8)
C19 Ru2 C26 C25 92.8(3)
C17 Ru2 C26 C25 40.0(6)
C15 Ru2 C26 C25 156.3(3)
C18 Ru2 C26 C25 60.7(4)
C20 Ru2 C26 C25 129.6(3)
C21 Ru2 C26 C27 3.4(4)
C22 Ru2 C26 C27 41.5(4)
C25 Ru2 C26 C27 116.5(5)
C16 Ru2 C26 C27 -76.1(10)
C19 Ru2 C26 C27 -150.7(4)
C17 Ru2 C26 C27 156.5(4)
C15 Ru2 C26 C27 -87.2(4)
C18 Ru2 C26 C27 177.3(4)
C20 Ru2 C26 C27 -113.8(4)
C25 C26 C27 C28 92.6(6)
Ru2 C26 C27 C28 11.1(6)
C22 C21 C28 C27 -53.3(6)
Ru2 C21 C28 C27 29.0(5)
C26 C27 C28 C21 -25.5(6)
